data_7015005
loop_
_publ_author_name
'Albrecht, Carolin'
'Bode, Maren'
'P\'erez, Janaina Marinas'
'Daniels, J\"org'
'Schnakenburg, Gregor'
'Streubel, Rainer'

_publ_section_title
;
 First examples of oxaphosphirane pentacarbonylchromium(0) and
 -molybdenum(0) complexes: synthesis, structures and reactions
;
_journal_issue 11
_journal_name_full 'Dalton Transactions'
_journal_page_first 2654
_journal_paper_doi 10.1039/c0dt01509a
_journal_volume 40
_journal_year 2011
_chemical_formula_moiety 'C20 H25 Cr O6 P'
_chemical_formula_sum 'C20 H25 Cr O6 P'
_chemical_formula_weight 444.37
_chemical_name_systematic
;
?
;
_space_group_IT_number 2
_symmetry_cell_setting triclinic
_symmetry_space_group_name_Hall '-P 1'
_symmetry_space_group_name_H-M 'P -1'
_atom_sites_solution_hydrogens geom
_atom_sites_solution_primary direct
_atom_sites_solution_secondary difmap
_cell_angle_alpha 85.069(3)
_cell_angle_beta 83.532(3)
_cell_angle_gamma 89.728(3)
_cell_formula_units_Z 2
_cell_length_a 8.7299(4)
_cell_length_b 10.5893(5)
_cell_length_c 11.8257(6)
_cell_measurement_reflns_used 4170
_cell_measurement_temperature 123(2)
_cell_measurement_theta_max 30.03
_cell_measurement_theta_min 1.00
_cell_volume 1082.22(9)
_computing_cell_refinement 'HKL Scalepack (Otwinowski & Minor 1997)'
_computing_data_collection 'HKL Denzo and Scalepack (Otwinowski & Minor 1997)'
_computing_data_reduction 'HKL Denzo and Scalepack (Otwinowski & Minor 1997)'
_computing_molecular_graphics 'DIAMOND (Brandenburg, 1999)'
_computing_publication_material 'SHELXL97 (Sheldrick, 1997)'
_computing_structure_refinement 'SHELXL-97 (Sheldrick, 1997)'
_computing_structure_solution 'SHELXS-97 (Sheldrick, 1990)'
_diffrn_ambient_temperature 123(2)
_diffrn_detector_area_resol_mean 9
_diffrn_measured_fraction_theta_full 0.990
_diffrn_measured_fraction_theta_max 0.990
_diffrn_measurement_device '95mm CCD camera on \k-goniostat'
_diffrn_measurement_device_type 'Nonius KappaCCD'
_diffrn_measurement_method 'CCD rotation images, thick slices'
_diffrn_radiation_monochromator 'horizonally mounted graphite crystal'
_diffrn_radiation_type MoK\a
_diffrn_radiation_wavelength 0.71073
_diffrn_reflns_av_R_equivalents 0.0919
_diffrn_reflns_av_sigmaI/netI 0.0917
_diffrn_reflns_limit_h_max 11
_diffrn_reflns_limit_h_min -9
_diffrn_reflns_limit_k_max 13
_diffrn_reflns_limit_k_min -13
_diffrn_reflns_limit_l_max 15
_diffrn_reflns_limit_l_min -15
_diffrn_reflns_number 13428
_diffrn_reflns_theta_full 28.00
_diffrn_reflns_theta_max 28.00
_diffrn_reflns_theta_min 2.35
_exptl_absorpt_coefficient_mu 0.634
_exptl_absorpt_correction_T_max 0.94781
_exptl_absorpt_correction_T_min 0.71917
_exptl_absorpt_correction_type multi-scan
_exptl_crystal_colour yellow
_exptl_crystal_density_diffrn 1.364
_exptl_crystal_density_method 'not measured'
_exptl_crystal_description plate
_exptl_crystal_F_000 464
_exptl_crystal_size_max 0.60
_exptl_crystal_size_mid 0.60
_exptl_crystal_size_min 0.04
_refine_diff_density_max 0.617
_refine_diff_density_min -0.591
_refine_diff_density_rms 0.108
_refine_ls_extinction_method none
_refine_ls_goodness_of_fit_ref 0.989
_refine_ls_hydrogen_treatment constr
_refine_ls_matrix_type full
_refine_ls_number_parameters 261
_refine_ls_number_reflns 5173
_refine_ls_number_restraints 0
_refine_ls_restrained_S_all 0.989
_refine_ls_R_factor_all 0.0765
_refine_ls_R_factor_gt 0.0493
_refine_ls_shift/su_max 0.001
_refine_ls_shift/su_mean 0.000
_refine_ls_structure_factor_coef Fsqd
_refine_ls_weighting_details 'calc w=1/[\s^2^(Fo^2^)+(0.0548P)^2^+0.0000P] where P=(Fo^2^+2Fc^2^)/3'
_refine_ls_weighting_scheme calc
_refine_ls_wR_factor_gt 0.1104
_refine_ls_wR_factor_ref 0.1201
_reflns_number_gt 3634
_reflns_number_total 5173
_reflns_threshold_expression >2sigma(I)
_cod_data_source_file C0DT01509A.TXT
_cod_data_source_block Greg1001
_cod_depositor_comments
;
The following automatic conversions were performed:
'_symmetry_cell_setting' value 'Triclinic' changed to 'triclinic'
according to '/home/saulius/struct/CIF-dictionaries/cif_core.dic'
dictionary named 'cif_core.dic' version 2.4.1 from
2010-06-29.

'_exptl_absorpt_correction_type' value 'Multi-Scan' changed
to 'multi-scan' according to
'/home/saulius/struct/CIF-dictionaries/cif_core.dic' dictionary named
'cif_core.dic' version 2.4.1 from 2010-06-29.

Automatic conversion script
Id: cif_fix_enum 1555 2011-01-17 13:19:09Z saulius 
;
_cod_database_code 7015005

loop_
_symmetry_equiv_pos_as_xyz
'x, y, z'
'-x, -y, -z'

loop_
_atom_site_label
_atom_site_type_symbol
_atom_site_fract_x
_atom_site_fract_y
_atom_site_fract_z
_atom_site_U_iso_or_equiv
_atom_site_adp_type
_atom_site_occupancy
_atom_site_symmetry_multiplicity
_atom_site_calc_flag
_atom_site_refinement_flags
_atom_site_disorder_assembly
_atom_site_disorder_group
C1 C 0.8597(3) 0.8790(2) 0.2460(2) 0.0243(5) Uani 1 1 d . . .
C2 C 1.0234(3) 0.8338(2) 0.2478(2) 0.0255(5) Uani 1 1 d . . .
C3 C 1.0555(3) 0.8142(2) 0.3558(2) 0.0290(6) Uani 1 1 d . . .
C4 C 0.9158(3) 0.8407(2) 0.4334(2) 0.0294(6) Uani 1 1 d . . .
C5 C 0.8010(3) 0.8763(2) 0.3722(2) 0.0267(5) Uani 1 1 d . . .
C6 C 0.8511(3) 1.0147(2) 0.1885(2) 0.0344(6) Uani 1 1 d . . .
H6A H 0.9136 1.0205 0.1140 0.052 Uiso 1 1 calc R . .
H6B H 0.8905 1.0747 0.2370 0.052 Uiso 1 1 calc R . .
H6C H 0.7437 1.0350 0.1780 0.052 Uiso 1 1 calc R . .
C7 C 1.1279(3) 0.8153(3) 0.1401(2) 0.0409(7) Uani 1 1 d . . .
H7A H 1.1212 0.8892 0.0850 0.061 Uiso 1 1 calc R . .
H7B H 1.0961 0.7392 0.1071 0.061 Uiso 1 1 calc R . .
H7C H 1.2345 0.8055 0.1580 0.061 Uiso 1 1 calc R . .
C8 C 1.2058(3) 0.7762(3) 0.3978(3) 0.0483(8) Uani 1 1 d . . .
H8A H 1.2861 0.7763 0.3328 0.072 Uiso 1 1 calc R . .
H8B H 1.1960 0.6910 0.4375 0.072 Uiso 1 1 calc R . .
H8C H 1.2337 0.8364 0.4506 0.072 Uiso 1 1 calc R . .
C9 C 0.9125(4) 0.8286(3) 0.5609(2) 0.0472(8) Uani 1 1 d . . .
H9A H 0.9833 0.8908 0.5837 0.071 Uiso 1 1 calc R . .
H9B H 0.9443 0.7429 0.5865 0.071 Uiso 1 1 calc R . .
H9C H 0.8077 0.8441 0.5959 0.071 Uiso 1 1 calc R . .
C10 C 0.6419(3) 0.9191(3) 0.4121(3) 0.0431(7) Uani 1 1 d . . .
H10A H 0.5669 0.8771 0.3720 0.065 Uiso 1 1 calc R . .
H10B H 0.6349 1.0112 0.3958 0.065 Uiso 1 1 calc R . .
H10C H 0.6198 0.8972 0.4945 0.065 Uiso 1 1 calc R . .
C11 C 0.7120(3) 0.8290(2) 0.0461(2) 0.0297(6) Uani 1 1 d . . .
H11A H 0.7697 0.9106 0.0259 0.036 Uiso 1 1 calc R . .
C12 C 0.6620(3) 0.7747(2) -0.0594(2) 0.0321(6) Uani 1 1 d . . .
C13 C 0.5426(3) 0.6693(2) -0.0314(2) 0.0325(6) Uani 1 1 d . . .
H13A H 0.4531 0.7002 0.0159 0.049 Uiso 1 1 calc R . .
H13B H 0.5877 0.5970 0.0104 0.049 Uiso 1 1 calc R . .
H13C H 0.5100 0.6426 -0.1024 0.049 Uiso 1 1 calc R . .
C14 C 0.5924(5) 0.8839(3) -0.1297(3) 0.0677(11) Uani 1 1 d . . .
H14A H 0.6707 0.9499 -0.1529 0.101 Uiso 1 1 calc R . .
H14B H 0.5050 0.9194 -0.0835 0.101 Uiso 1 1 calc R . .
H14C H 0.5569 0.8524 -0.1979 0.101 Uiso 1 1 calc R . .
C15 C 0.8056(3) 0.7256(3) -0.1278(2) 0.0459(8) Uani 1 1 d . . .
H15C H 0.7773 0.6946 -0.1984 0.069 Uiso 1 1 calc R . .
H15B H 0.8505 0.6563 -0.0822 0.069 Uiso 1 1 calc R . .
H15A H 0.8812 0.7945 -0.1467 0.069 Uiso 1 1 calc R . .
C16 C 0.6889(3) 0.3780(2) 0.3186(2) 0.0306(6) Uani 1 1 d . . .
C17 C 0.5138(3) 0.5556(2) 0.2408(2) 0.0277(6) Uani 1 1 d . . .
C18 C 0.7945(3) 0.4838(2) 0.1238(2) 0.0273(5) Uani 1 1 d . . .
C19 C 0.9311(3) 0.5330(2) 0.3044(2) 0.0307(6) Uani 1 1 d . . .
C20 C 0.6666(3) 0.5943(2) 0.4169(2) 0.0318(6) Uani 1 1 d . . .
Cr Cr 0.72502(4) 0.54747(3) 0.26566(3) 0.02198(13) Uani 1 1 d . . .
O1 O 0.59387(19) 0.83759(16) 0.14551(15) 0.0325(4) Uani 1 1 d . . .
O2 O 0.6643(2) 0.27271(17) 0.34542(17) 0.0451(5) Uani 1 1 d . . .
O3 O 0.3855(2) 0.55650(19) 0.23066(17) 0.0422(5) Uani 1 1 d . . .
O4 O 0.8390(2) 0.43621(19) 0.04334(16) 0.0417(5) Uani 1 1 d . . .
O5 O 1.0501(2) 0.51326(19) 0.33257(19) 0.0473(5) Uani 1 1 d . . .
O6 O 0.6316(2) 0.61248(19) 0.51008(16) 0.0473(5) Uani 1 1 d . . .
P P 0.74813(7) 0.75791(5) 0.18375(5) 0.02260(16) Uani 1 1 d . . .

loop_
_atom_site_aniso_label
_atom_site_aniso_U_11
_atom_site_aniso_U_22
_atom_site_aniso_U_33
_atom_site_aniso_U_23
_atom_site_aniso_U_13
_atom_site_aniso_U_12
C1 0.0326(13) 0.0167(11) 0.0241(12) -0.0023(9) -0.0055(10) -0.0080(9)
C2 0.0285(12) 0.0215(12) 0.0267(13) -0.0077(10) 0.0004(10) -0.0081(10)
C3 0.0356(14) 0.0227(13) 0.0304(14) -0.0061(10) -0.0083(11) -0.0019(10)
C4 0.0496(15) 0.0190(12) 0.0198(12) -0.0030(9) -0.0032(11) -0.0067(11)
C5 0.0335(13) 0.0179(12) 0.0278(13) -0.0068(10) 0.0046(10) -0.0069(10)
C6 0.0518(16) 0.0191(12) 0.0344(15) 0.0014(11) -0.0169(12) -0.0111(11)
C7 0.0371(15) 0.0486(17) 0.0358(16) -0.0135(13) 0.0089(12) -0.0143(13)
C8 0.0515(18) 0.0456(18) 0.055(2) -0.0186(15) -0.0274(14) 0.0086(14)
C9 0.086(2) 0.0335(16) 0.0227(14) -0.0052(12) -0.0057(14) -0.0078(15)
C10 0.0381(15) 0.0332(16) 0.0571(19) -0.0155(13) 0.0078(13) -0.0008(12)
C11 0.0392(14) 0.0195(12) 0.0318(14) 0.0009(10) -0.0124(11) -0.0071(10)
C12 0.0453(15) 0.0213(13) 0.0320(14) -0.0010(10) -0.0148(11) -0.0075(11)
C13 0.0327(13) 0.0312(14) 0.0363(15) -0.0135(11) -0.0078(11) -0.0043(11)
C14 0.119(3) 0.0293(17) 0.067(2) -0.0024(15) -0.066(2) -0.0031(18)
C15 0.0477(17) 0.060(2) 0.0292(15) -0.0004(14) -0.0005(12) -0.0250(15)
C16 0.0396(14) 0.0251(13) 0.0275(13) -0.0047(10) -0.0037(11) -0.0028(11)
C17 0.0333(14) 0.0161(12) 0.0325(14) -0.0100(10) 0.0082(11) -0.0023(10)
C18 0.0268(12) 0.0227(13) 0.0317(14) -0.0021(11) -0.0005(10) 0.0014(10)
C19 0.0377(15) 0.0174(12) 0.0362(15) -0.0026(10) -0.0010(12) -0.0015(11)
C20 0.0348(14) 0.0233(13) 0.0357(15) -0.0023(11) 0.0034(12) -0.0107(11)
Cr 0.0254(2) 0.0146(2) 0.0252(2) -0.00368(15) 0.00216(15) -0.00251(14)
O1 0.0359(9) 0.0223(9) 0.0424(11) -0.0093(8) -0.0133(8) 0.0044(7)
O2 0.0717(14) 0.0211(10) 0.0430(12) 0.0025(8) -0.0120(10) -0.0074(9)
O3 0.0267(10) 0.0452(12) 0.0544(13) -0.0150(10) 0.0049(9) -0.0035(8)
O4 0.0421(11) 0.0481(12) 0.0356(11) -0.0158(9) 0.0019(9) 0.0100(9)
O5 0.0352(11) 0.0347(11) 0.0736(16) -0.0022(10) -0.0149(10) 0.0048(9)
O6 0.0654(13) 0.0429(12) 0.0307(11) -0.0114(9) 0.0149(10) -0.0204(10)
P 0.0265(3) 0.0159(3) 0.0260(3) -0.0022(2) -0.0047(2) -0.0036(2)

loop_
_atom_type_symbol
_atom_type_description
_atom_type_scat_dispersion_real
_atom_type_scat_dispersion_imag
_atom_type_scat_source
C C 0.0033 0.0016 'International Tables Vol C Tables 4.2.6.8 and 6.1.1.4'
H H 0.0000 0.0000 'International Tables Vol C Tables 4.2.6.8 and 6.1.1.4'
Cr Cr 0.3209 0.6236 'International Tables Vol C Tables 4.2.6.8 and 6.1.1.4'
O O 0.0106 0.0060 'International Tables Vol C Tables 4.2.6.8 and 6.1.1.4'
P P 0.1023 0.0942 'International Tables Vol C Tables 4.2.6.8 and 6.1.1.4'

loop_
_geom_angle_atom_site_label_1
_geom_angle_atom_site_label_2
_geom_angle_atom_site_label_3
_geom_angle
_geom_angle_site_symmetry_1
_geom_angle_site_symmetry_3
_geom_angle_publ_flag
C2 C1 C5 102.79(19) . . ?
C2 C1 C6 112.24(18) . . ?
C5 C1 C6 110.2(2) . . ?
C2 C1 P 108.59(16) . . ?
C5 C1 P 107.32(13) . . ?
C6 C1 P 114.93(17) . . ?
C3 C2 C1 109.7(2) . . ?
C3 C2 C7 128.0(2) . . ?
C1 C2 C7 122.3(2) . . ?
C2 C3 C4 108.9(2) . . ?
C2 C3 C8 128.1(2) . . ?
C4 C3 C8 122.9(2) . . ?
C5 C4 C3 109.7(2) . . ?
C5 C4 C9 127.6(2) . . ?
C3 C4 C9 122.7(2) . . ?
C4 C5 C10 129.3(2) . . ?
C4 C5 C1 108.8(2) . . ?
C10 C5 C1 121.7(2) . . ?
C1 C6 H6A 109.5 . . ?
C1 C6 H6B 109.5 . . ?
H6A C6 H6B 109.5 . . ?
C1 C6 H6C 109.5 . . ?
H6A C6 H6C 109.5 . . ?
H6B C6 H6C 109.5 . . ?
C2 C7 H7A 109.5 . . ?
C2 C7 H7B 109.5 . . ?
H7A C7 H7B 109.5 . . ?
C2 C7 H7C 109.5 . . ?
H7A C7 H7C 109.5 . . ?
H7B C7 H7C 109.5 . . ?
C3 C8 H8A 109.5 . . ?
C3 C8 H8B 109.5 . . ?
H8A C8 H8B 109.5 . . ?
C3 C8 H8C 109.5 . . ?
H8A C8 H8C 109.5 . . ?
H8B C8 H8C 109.5 . . ?
C4 C9 H9A 109.5 . . ?
C4 C9 H9B 109.5 . . ?
H9A C9 H9B 109.5 . . ?
C4 C9 H9C 109.5 . . ?
H9A C9 H9C 109.5 . . ?
H9B C9 H9C 109.5 . . ?
C5 C10 H10A 109.5 . . ?
C5 C10 H10B 109.5 . . ?
H10A C10 H10B 109.5 . . ?
C5 C10 H10C 109.5 . . ?
H10A C10 H10C 109.5 . . ?
H10B C10 H10C 109.5 . . ?
O1 C11 C12 117.6(2) . . ?
O1 C11 P 60.43(11) . . ?
C12 C11 P 132.80(17) . . ?
O1 C11 H11A 111.6 . . ?
C12 C11 H11A 111.6 . . ?
P C11 H11A 111.6 . . ?
C13 C12 C11 113.4(2) . . ?
C13 C12 C15 110.0(2) . . ?
C11 C12 C15 107.9(2) . . ?
C13 C12 C14 108.8(2) . . ?
C11 C12 C14 107.0(2) . . ?
C15 C12 C14 109.7(2) . . ?
C12 C13 H13A 109.5 . . ?
C12 C13 H13B 109.5 . . ?
H13A C13 H13B 109.5 . . ?
C12 C13 H13C 109.5 . . ?
H13A C13 H13C 109.5 . . ?
H13B C13 H13C 109.5 . . ?
C12 C14 H14A 109.5 . . ?
C12 C14 H14B 109.5 . . ?
H14A C14 H14B 109.5 . . ?
C12 C14 H14C 109.5 . . ?
H14A C14 H14C 109.5 . . ?
H14B C14 H14C 109.5 . . ?
C12 C15 H15C 109.5 . . ?
C12 C15 H15B 109.5 . . ?
H15C C15 H15B 109.5 . . ?
C12 C15 H15A 109.5 . . ?
H15C C15 H15A 109.5 . . ?
H15B C15 H15A 109.5 . . ?
O2 C16 Cr 176.2(2) . . ?
O3 C17 Cr 176.6(2) . . ?
O4 C18 Cr 174.3(2) . . ?
O5 C19 Cr 173.4(2) . . ?
O6 C20 Cr 174.7(2) . . ?
C16 Cr C18 85.33(11) . . ?
C16 Cr C17 86.96(10) . . ?
C18 Cr C17 95.50(11) . . ?
C16 Cr C19 89.81(10) . . ?
C18 Cr C19 88.32(11) . . ?
C17 Cr C19 174.78(10) . . ?
C16 Cr C20 89.25(10) . . ?
C18 Cr C20 173.12(11) . . ?
C17 Cr C20 88.43(11) . . ?
C19 Cr C20 87.42(11) . . ?
C16 Cr P 173.10(8) . . ?
C18 Cr P 91.53(7) . . ?
C17 Cr P 87.22(7) . . ?
C19 Cr P 96.25(7) . . ?
C20 Cr P 94.31(7) . . ?
C11 O1 P 69.06(12) . . ?
O1 P C11 50.51(10) . . ?
O1 P C1 103.47(10) . . ?
C11 P C1 105.18(10) . . ?
O1 P Cr 120.81(6) . . ?
C11 P Cr 131.77(8) . . ?
C1 P Cr 121.61(8) . . ?

loop_
_geom_bond_atom_site_label_1
_geom_bond_atom_site_label_2
_geom_bond_distance
_geom_bond_site_symmetry_2
_geom_bond_publ_flag
C1 C2 1.507(3) . ?
C1 C5 1.521(3) . ?
C1 C6 1.541(3) . ?
C1 P 1.863(2) . ?
C2 C3 1.336(3) . ?
C2 C7 1.508(3) . ?
C3 C4 1.482(4) . ?
C3 C8 1.496(4) . ?
C4 C5 1.335(4) . ?
C4 C9 1.500(3) . ?
C5 C10 1.497(3) . ?
C6 H6A 0.9800 . ?
C6 H6B 0.9800 . ?
C6 H6C 0.9800 . ?
C7 H7A 0.9800 . ?
C7 H7B 0.9800 . ?
C7 H7C 0.9800 . ?
C8 H8A 0.9800 . ?
C8 H8B 0.9800 . ?
C8 H8C 0.9800 . ?
C9 H9A 0.9800 . ?
C9 H9B 0.9800 . ?
C9 H9C 0.9800 . ?
C10 H10A 0.9800 . ?
C10 H10B 0.9800 . ?
C10 H10C 0.9800 . ?
C11 O1 1.482(3) . ?
C11 C12 1.525(4) . ?
C11 P 1.794(2) . ?
C11 H11A 1.0000 . ?
C12 C13 1.520(3) . ?
C12 C15 1.528(4) . ?
C12 C14 1.530(4) . ?
C13 H13A 0.9800 . ?
C13 H13B 0.9800 . ?
C13 H13C 0.9800 . ?
C14 H14A 0.9800 . ?
C14 H14B 0.9800 . ?
C14 H14C 0.9800 . ?
C15 H15C 0.9800 . ?
C15 H15B 0.9800 . ?
C15 H15A 0.9800 . ?
C16 O2 1.147(3) . ?
C16 Cr 1.865(2) . ?
C17 O3 1.140(3) . ?
C17 Cr 1.900(3) . ?
C18 O4 1.143(3) . ?
C18 Cr 1.897(3) . ?
C19 O5 1.139(3) . ?
C19 Cr 1.908(3) . ?
C20 O6 1.142(3) . ?
C20 Cr 1.911(3) . ?
Cr P 2.3524(6) . ?
O1 P 1.6706(18) . ?
